data_4073586
loop_
_publ_author_name
'Menye-Biyogo, Richard'
'Delpech, Fabien'
'Castel, Annie'
'Pimienta, V\'eronique'
'Gornitzka, Heinz'
'Rivi\`ere, Pierre'

_publ_section_title
;
 Ruthenium-Stabilized Low-Coordinate Phosphorus Atoms.p-Cymene Ligand as
 Reactivity Switch
;
_journal_issue 20
_journal_name_full Organometallics
_journal_page_first 5091
_journal_paper_doi 10.1021/om7004854
_journal_volume 26
_journal_year 2007
_chemical_formula_sum 'C42 H68 P2 Ru'
_chemical_formula_weight 735.97
_chemical_name_systematic
; 
 ? 
;
_space_group_IT_number 2
_symmetry_cell_setting triclinic
_symmetry_space_group_name_Hall '-P 1'
_symmetry_space_group_name_H-M 'P -1'
_atom_sites_solution_hydrogens geom
_atom_sites_solution_primary direct
_atom_sites_solution_secondary difmap
_audit_creation_method SHELXL-97
_cell_angle_alpha 61.91(2)
_cell_angle_beta 73.53(2)
_cell_angle_gamma 78.16(2)
_cell_formula_units_Z 2
_cell_length_a 10.385(13)
_cell_length_b 15.164(18)
_cell_length_c 15.641(19)
_cell_measurement_reflns_used 278
_cell_measurement_temperature 133(2)
_cell_measurement_theta_max 15.880
_cell_measurement_theta_min 2.307
_cell_volume 2076(4)
_computing_cell_refinement 'Bruker SMART'
_computing_data_collection 'Bruker SMART'
_computing_data_reduction 'Bruker SHELXTL'
_computing_molecular_graphics 'Bruker SHELXTL'
_computing_publication_material 'Bruker SHELXTL'
_computing_structure_refinement 'SHELXL-97 (Sheldrick, 1997)'
_computing_structure_solution 'SHELXS-97 (Sheldrick, 1990)'
_diffrn_ambient_temperature 133(2)
_diffrn_measured_fraction_theta_full 0.985
_diffrn_measured_fraction_theta_max 0.985
_diffrn_measurement_device_type 'Bruker CCD detector'
_diffrn_measurement_method 'phi and omega scans'
_diffrn_radiation_monochromator graphite
_diffrn_radiation_source 'fine-focus sealed tube'
_diffrn_radiation_type MoK\a
_diffrn_radiation_wavelength 0.71073
_diffrn_reflns_av_R_equivalents 0.3049
_diffrn_reflns_av_sigmaI/netI 0.4354
_diffrn_reflns_limit_h_max 6
_diffrn_reflns_limit_h_min -9
_diffrn_reflns_limit_k_max 13
_diffrn_reflns_limit_k_min -13
_diffrn_reflns_limit_l_max 12
_diffrn_reflns_limit_l_min -14
_diffrn_reflns_number 5831
_diffrn_reflns_theta_full 18.98
_diffrn_reflns_theta_max 18.98
_diffrn_reflns_theta_min 1.51
_exptl_absorpt_coefficient_mu 0.480
_exptl_absorpt_correction_type none
_exptl_crystal_colour brown
_exptl_crystal_density_diffrn 1.177
_exptl_crystal_density_method 'not measured'
_exptl_crystal_description plate
_exptl_crystal_F_000 788
_exptl_crystal_size_max 0.01
_exptl_crystal_size_mid 0.05
_exptl_crystal_size_min 0.2
_refine_diff_density_max 1.372
_refine_diff_density_min -1.003
_refine_diff_density_rms 0.134
_refine_ls_extinction_method none
_refine_ls_goodness_of_fit_ref 0.884
_refine_ls_hydrogen_treatment mixed
_refine_ls_matrix_type full
_refine_ls_number_parameters 415
_refine_ls_number_reflns 3286
_refine_ls_number_restraints 415
_refine_ls_restrained_S_all 0.831
_refine_ls_R_factor_all 0.2360
_refine_ls_R_factor_gt 0.1005
_refine_ls_shift/su_max 0.000
_refine_ls_shift/su_mean 0.000
_refine_ls_structure_factor_coef Fsqd
_refine_ls_weighting_details 'calc w=1/[\s^2^(Fo^2^)+(0.0701P)^2^+0.0000P] where P=(Fo^2^+2Fc^2^)/3'
_refine_ls_weighting_scheme calc
_refine_ls_wR_factor_gt 0.2011
_refine_ls_wR_factor_ref 0.2578
_reflns_number_gt 1253
_reflns_number_total 3286
_reflns_threshold_expression >2sigma(I)
_cod_data_source_file om7004854-file003.cif
_cod_data_source_block 2b
_cod_depositor_comments
;
The following automatic conversions were performed:

'_symmetry_cell_setting' value 'Triclinic' changed to 'triclinic'
according to /home/saulius/struct/CIF-dictionaries/cif_core.dic
dictionary named 'cif_core.dic' version 2.4.1 from 2010-06-29.

Automatic conversion script
Id: cif_fix_values 1715 2011-07-08 13:25:40Z adriana 
;
_cod_original_sg_symbol_H-M P-1
_cod_database_code 4073586

loop_
_symmetry_equiv_pos_as_xyz
'x, y, z'
'-x, -y, -z'

loop_
_atom_site_label
_atom_site_type_symbol
_atom_site_fract_x
_atom_site_fract_y
_atom_site_fract_z
_atom_site_U_iso_or_equiv
_atom_site_adp_type
_atom_site_occupancy
_atom_site_symmetry_multiplicity
_atom_site_calc_flag
_atom_site_refinement_flags
Ru1 Ru 0.7490(2) 0.89564(17) 0.71413(17) 0.0298(8) Uani 1 1 d U
P1 P 0.6137(6) 0.9618(5) 0.8126(5) 0.0283(16) Uani 1 1 d U
P2 P 0.6683(6) 0.7379(5) 0.8376(5) 0.0240(14) Uani 1 1 d U
C1 C 0.634(2) 1.1027(17) 0.7482(17) 0.028(2) Uani 1 1 d U
C2 C 0.550(2) 1.1725(17) 0.6730(17) 0.027(3) Uani 1 1 d U
C3 C 0.599(2) 1.2649(17) 0.6055(17) 0.027(3) Uani 1 1 d U
H3 H 0.5499 1.3079 0.5558 0.033 Uiso 1 1 calc R
C4 C 0.716(2) 1.3006(17) 0.6042(17) 0.028(3) Uani 1 1 d U
C5 C 0.777(2) 1.2344(16) 0.6910(16) 0.027(3) Uani 1 1 d U
H5 H 0.8495 1.2568 0.6991 0.033 Uiso 1 1 calc R
C6 C 0.732(2) 1.1392(17) 0.7624(17) 0.029(2) Uani 1 1 d U
C7 C 0.420(2) 1.1502(17) 0.6623(16) 0.028(3) Uani 1 1 d U
C8 C 0.329(2) 1.2488(15) 0.6137(16) 0.030(4) Uani 1 1 d U
H8A H 0.3054 1.2848 0.6549 0.045 Uiso 1 1 calc R
H8B H 0.2464 1.2316 0.6084 0.045 Uiso 1 1 calc R
H8C H 0.3780 1.2916 0.5473 0.045 Uiso 1 1 calc R
C9 C 0.437(2) 1.0883(16) 0.6011(16) 0.030(4) Uani 1 1 d U
H9A H 0.4993 1.1200 0.5369 0.045 Uiso 1 1 calc R
H9B H 0.3494 1.0870 0.5902 0.045 Uiso 1 1 calc R
H9C H 0.4735 1.0195 0.6383 0.045 Uiso 1 1 calc R
C10 C 0.328(2) 1.0843(16) 0.7703(16) 0.031(5) Uani 1 1 d U
H10A H 0.3718 1.0166 0.7998 0.047 Uiso 1 1 calc R
H10B H 0.2391 1.0803 0.7620 0.047 Uiso 1 1 calc R
H10C H 0.3160 1.1165 0.8139 0.047 Uiso 1 1 calc R
C11 C 0.770(2) 1.4012(17) 0.5263(17) 0.032(3) Uani 1 1 d U
C12 C 0.707(2) 1.4523(17) 0.4326(16) 0.034(4) Uani 1 1 d U
H12A H 0.6106 1.4688 0.4520 0.050 Uiso 1 1 calc R
H12B H 0.7214 1.4063 0.4024 0.050 Uiso 1 1 calc R
H12C H 0.7508 1.5139 0.3845 0.050 Uiso 1 1 calc R
C13 C 0.747(2) 1.4756(17) 0.5712(17) 0.034(4) Uani 1 1 d U
H13A H 0.6550 1.4740 0.6107 0.051 Uiso 1 1 calc R
H13B H 0.7610 1.5434 0.5177 0.051 Uiso 1 1 calc R
H13C H 0.8112 1.4568 0.6138 0.051 Uiso 1 1 calc R
C14 C 0.925(2) 1.3811(18) 0.4880(17) 0.044(5) Uani 1 1 d U
H14A H 0.9631 1.4449 0.4401 0.066 Uiso 1 1 calc R
H14B H 0.9385 1.3370 0.4558 0.066 Uiso 1 1 calc R
H14C H 0.9696 1.3489 0.5442 0.066 Uiso 1 1 calc R
C15 C 0.803(2) 1.0866(17) 0.8536(17) 0.029(3) Uani 1 1 d U
C16 C 0.871(2) 1.1623(16) 0.8651(16) 0.029(4) Uani 1 1 d U
H16A H 0.8020 1.2121 0.8778 0.044 Uiso 1 1 calc R
H16B H 0.9369 1.1964 0.8039 0.044 Uiso 1 1 calc R
H16C H 0.9165 1.1259 0.9207 0.044 Uiso 1 1 calc R
C17 C 0.700(2) 1.0359(17) 0.9539(16) 0.037(5) Uani 1 1 d U
H17A H 0.7481 1.0037 1.0085 0.056 Uiso 1 1 calc R
H17B H 0.6574 0.9852 0.9519 0.056 Uiso 1 1 calc R
H17C H 0.6314 1.0868 0.9642 0.056 Uiso 1 1 calc R
C18 C 0.924(2) 1.0085(16) 0.8364(17) 0.031(4) Uani 1 1 d U
H18A H 0.9640 0.9733 0.8949 0.046 Uiso 1 1 calc R
H18B H 0.9923 1.0445 0.7780 0.046 Uiso 1 1 calc R
H18C H 0.8893 0.9597 0.8258 0.046 Uiso 1 1 calc R
C19 C 0.970(2) 0.9084(17) 0.6543(17) 0.032(3) Uani 1 1 d U
H19 H 1.0267 0.8894 0.6993 0.038 Uiso 1 1 calc R
C20 C 0.949(2) 0.8435(18) 0.6218(16) 0.032(3) Uani 1 1 d U
H20 H 1.0146 0.7888 0.6245 0.038 Uiso 1 1 calc R
C21 C 0.831(2) 0.8553(18) 0.5834(16) 0.033(2) Uani 1 1 d U
H21 H 0.8023 0.8009 0.5816 0.040 Uiso 1 1 calc R
C22 C 0.762(2) 0.9518(18) 0.5491(17) 0.035(3) Uani 1 1 d U
H22 H 0.6946 0.9679 0.5128 0.042 Uiso 1 1 calc R
C23 C 0.797(2) 1.0246(18) 0.5704(17) 0.034(3) Uani 1 1 d U
H23 H 0.7449 1.0875 0.5518 0.041 Uiso 1 1 calc R
C24 C 0.897(2) 1.0113(18) 0.6144(16) 0.034(3) Uani 1 1 d U
H24 H 0.9215 1.0649 0.6202 0.040 Uiso 1 1 calc R
C25 C 0.514(2) 0.7151(18) 0.8168(17) 0.032(3) Uani 1 1 d U
H25 H 0.4962 0.6448 0.8672 0.038 Uiso 1 1 calc R
C26 C 0.535(2) 0.7137(18) 0.7122(17) 0.032(3) Uani 1 1 d U
H26A H 0.5620 0.7799 0.6583 0.038 Uiso 1 1 calc R
H26B H 0.6098 0.6627 0.7069 0.038 Uiso 1 1 calc R
C27 C 0.4096(19) 0.6903(17) 0.6988(18) 0.033(3) Uani 1 1 d U
H27A H 0.3933 0.6193 0.7449 0.040 Uiso 1 1 calc R
H27B H 0.4253 0.6979 0.6303 0.040 Uiso 1 1 calc R
C28 C 0.284(2) 0.7565(17) 0.7172(17) 0.034(3) Uani 1 1 d U
H28A H 0.2055 0.7350 0.7098 0.041 Uiso 1 1 calc R
H28B H 0.2956 0.8268 0.6668 0.041 Uiso 1 1 calc R
C29 C 0.254(2) 0.7513(17) 0.8240(17) 0.034(3) Uani 1 1 d U
H29A H 0.1777 0.8000 0.8315 0.040 Uiso 1 1 calc R
H29B H 0.2311 0.6833 0.8753 0.040 Uiso 1 1 calc R
C30 C 0.3854(19) 0.7774(17) 0.8358(17) 0.033(3) Uani 1 1 d U
H30A H 0.3988 0.8487 0.7897 0.040 Uiso 1 1 calc R
H30B H 0.3700 0.7702 0.9041 0.040 Uiso 1 1 calc R
C31 C 0.792(2) 0.6276(16) 0.8261(19) 0.033(3) Uani 1 1 d U
H31 H 0.8225 0.6466 0.7534 0.040 Uiso 1 1 calc R
C32 C 0.9253(19) 0.6155(17) 0.8648(18) 0.036(3) Uani 1 1 d U
H32A H 0.9612 0.6817 0.8359 0.043 Uiso 1 1 calc R
H32B H 0.9033 0.5890 0.9380 0.043 Uiso 1 1 calc R
C33 C 1.031(2) 0.5432(16) 0.8337(18) 0.036(3) Uani 1 1 d U
H33A H 1.0590 0.5742 0.7604 0.043 Uiso 1 1 calc R
H33B H 1.1116 0.5335 0.8602 0.043 Uiso 1 1 calc R
C34 C 0.9814(19) 0.4405(16) 0.8697(18) 0.035(3) Uani 1 1 d U
H34A H 0.9717 0.4030 0.9426 0.041 Uiso 1 1 calc R
H34B H 1.0489 0.4016 0.8388 0.041 Uiso 1 1 calc R
C35 C 0.8439(19) 0.4513(17) 0.8432(18) 0.033(3) Uani 1 1 d U
H35A H 0.8580 0.4759 0.7706 0.040 Uiso 1 1 calc R
H35B H 0.8088 0.3845 0.8759 0.040 Uiso 1 1 calc R
C36 C 0.741(2) 0.5221(16) 0.8745(19) 0.033(3) Uani 1 1 d U
H36A H 0.7209 0.4954 0.9477 0.040 Uiso 1 1 calc R
H36B H 0.6559 0.5272 0.8547 0.040 Uiso 1 1 calc R
C37 C 0.617(2) 0.7171(17) 0.9693(16) 0.030(3) Uani 1 1 d U
H37 H 0.5468 0.7729 0.9698 0.036 Uiso 1 1 calc R
C38 C 0.733(2) 0.7300(17) 1.0085(16) 0.031(3) Uani 1 1 d U
H38A H 0.8007 0.6716 1.0192 0.037 Uiso 1 1 calc R
H38B H 0.7782 0.7911 0.9584 0.037 Uiso 1 1 calc R
C39 C 0.674(2) 0.7387(17) 1.1070(16) 0.031(3) Uani 1 1 d U
H39A H 0.7472 0.7464 1.1309 0.038 Uiso 1 1 calc R
H39B H 0.6096 0.7993 1.0950 0.038 Uiso 1 1 calc R
C40 C 0.600(2) 0.6458(17) 1.1877(17) 0.032(3) Uani 1 1 d U
H40A H 0.6662 0.5866 1.2075 0.038 Uiso 1 1 calc R
H40B H 0.5552 0.6572 1.2470 0.038 Uiso 1 1 calc R
C41 C 0.497(2) 0.6253(17) 1.1508(16) 0.031(3) Uani 1 1 d U
H41A H 0.4224 0.6790 1.1434 0.038 Uiso 1 1 calc R
H41B H 0.4594 0.5612 1.2016 0.038 Uiso 1 1 calc R
C42 C 0.550(2) 0.6188(16) 1.0502(16) 0.031(3) Uani 1 1 d U
H42A H 0.4749 0.6097 1.0289 0.037 Uiso 1 1 calc R
H42B H 0.6174 0.5602 1.0584 0.037 Uiso 1 1 calc R

loop_
_atom_site_aniso_label
_atom_site_aniso_U_11
_atom_site_aniso_U_22
_atom_site_aniso_U_33
_atom_site_aniso_U_23
_atom_site_aniso_U_13
_atom_site_aniso_U_12
Ru1 0.0219(14) 0.0271(13) 0.0266(13) 0.0001(10) -0.0123(11) 0.0054(10)
P1 0.030(4) 0.022(3) 0.021(4) 0.002(3) -0.011(3) 0.000(3)
P2 0.007(3) 0.029(3) 0.030(3) -0.009(3) -0.008(3) 0.007(2)
C1 0.024(6) 0.025(4) 0.028(5) -0.002(3) -0.012(4) -0.003(4)
C2 0.023(5) 0.024(4) 0.027(5) -0.003(4) -0.011(4) -0.001(4)
C3 0.024(6) 0.025(5) 0.027(5) -0.003(4) -0.014(5) -0.001(4)
C4 0.026(5) 0.026(5) 0.027(5) -0.003(4) -0.014(5) -0.004(4)
C5 0.026(6) 0.025(5) 0.027(5) -0.004(4) -0.014(5) -0.003(4)
C6 0.026(6) 0.027(4) 0.028(5) -0.002(4) -0.013(4) -0.003(4)
C7 0.020(6) 0.026(5) 0.028(6) -0.002(4) -0.011(5) -0.001(4)
C8 0.021(8) 0.025(7) 0.031(9) 0.002(6) -0.011(7) -0.004(7)
C9 0.021(9) 0.033(8) 0.031(8) -0.006(7) -0.011(7) -0.005(7)
C10 0.016(8) 0.032(9) 0.026(7) 0.003(6) -0.010(7) 0.006(7)
C11 0.028(6) 0.029(5) 0.030(6) 0.000(4) -0.014(5) -0.006(5)
C12 0.035(9) 0.027(9) 0.029(8) 0.000(6) -0.015(7) -0.004(8)
C13 0.033(9) 0.027(7) 0.033(9) 0.002(6) -0.017(8) -0.010(8)
C14 0.031(7) 0.042(9) 0.032(9) 0.007(7) -0.009(6) -0.003(7)
C15 0.028(6) 0.026(5) 0.027(6) -0.002(4) -0.013(5) -0.003(5)
C16 0.030(9) 0.025(8) 0.026(9) 0.000(7) -0.017(7) -0.001(7)
C17 0.037(9) 0.029(9) 0.028(6) 0.003(7) -0.008(6) -0.004(7)
C18 0.025(9) 0.025(8) 0.034(9) -0.002(7) -0.012(7) -0.005(6)
C19 0.027(3) 0.035(6) 0.026(5) -0.006(4) -0.007(4) -0.005(4)
C20 0.027(4) 0.036(6) 0.026(5) -0.007(4) -0.006(3) -0.004(4)
C21 0.031(5) 0.036(6) 0.026(4) -0.004(3) -0.012(4) -0.003(5)
C22 0.033(5) 0.037(6) 0.026(3) -0.004(3) -0.010(4) -0.003(5)
C23 0.032(5) 0.035(5) 0.025(4) -0.003(3) -0.008(4) -0.003(4)
C24 0.032(5) 0.035(5) 0.025(5) -0.005(4) -0.008(4) -0.004(4)
C25 0.011(4) 0.034(6) 0.039(7) -0.004(6) -0.017(6) 0.007(4)
C26 0.013(5) 0.034(7) 0.039(7) -0.004(6) -0.017(6) 0.004(5)
C27 0.013(6) 0.034(7) 0.040(7) -0.003(6) -0.017(6) 0.003(5)
C28 0.013(5) 0.034(7) 0.041(7) -0.002(6) -0.016(6) 0.004(5)
C29 0.012(5) 0.033(7) 0.041(7) -0.002(6) -0.017(6) 0.007(5)
C30 0.012(5) 0.033(7) 0.041(7) -0.003(6) -0.016(6) 0.007(4)
C31 0.003(5) 0.029(4) 0.054(8) -0.011(6) -0.004(6) 0.006(5)
C32 0.003(5) 0.032(5) 0.055(8) -0.008(6) -0.005(6) 0.006(5)
C33 0.002(6) 0.033(5) 0.054(8) -0.009(6) -0.006(6) 0.007(5)
C34 0.002(6) 0.032(5) 0.053(8) -0.009(6) -0.006(6) 0.007(5)
C35 0.003(6) 0.030(5) 0.053(8) -0.011(6) -0.004(6) 0.007(5)
C36 0.004(6) 0.029(4) 0.053(8) -0.011(6) -0.003(6) 0.007(5)
C37 0.022(7) 0.029(7) 0.026(4) -0.001(4) -0.012(5) 0.009(6)
C38 0.023(7) 0.030(7) 0.024(5) 0.000(5) -0.014(5) 0.009(6)
C39 0.025(7) 0.030(7) 0.024(5) 0.000(5) -0.014(6) 0.009(6)
C40 0.026(7) 0.030(7) 0.025(5) 0.000(5) -0.013(5) 0.009(6)
C41 0.026(7) 0.028(7) 0.026(5) -0.001(5) -0.012(5) 0.009(6)
C42 0.024(7) 0.028(7) 0.026(5) -0.001(5) -0.012(5) 0.010(6)

loop_
_atom_type_symbol
_atom_type_description
_atom_type_scat_dispersion_real
_atom_type_scat_dispersion_imag
_atom_type_scat_source
C C 0.0033 0.0016 'International Tables Vol C Tables 4.2.6.8 and 6.1.1.4'
H H 0.0000 0.0000 'International Tables Vol C Tables 4.2.6.8 and 6.1.1.4'
P P 0.1023 0.0942 'International Tables Vol C Tables 4.2.6.8 and 6.1.1.4'
Ru Ru -1.2594 0.8363 'International Tables Vol C Tables 4.2.6.8 and 6.1.1.4'

loop_
_geom_angle_atom_site_label_1
_geom_angle_atom_site_label_2
_geom_angle_atom_site_label_3
_geom_angle
C23 Ru1 C19 66.9(8)
C23 Ru1 P1 104.2(7)
C19 Ru1 P1 126.7(6)
C23 Ru1 C24 35.1(7)
C19 Ru1 C24 39.3(7)
P1 Ru1 C24 103.4(6)
C23 Ru1 C22 37.3(8)
C19 Ru1 C22 78.9(8)
P1 Ru1 C22 126.7(6)
C24 Ru1 C22 65.6(8)
C23 Ru1 C21 65.9(9)
C19 Ru1 C21 66.6(8)
P1 Ru1 C21 160.5(5)
C24 Ru1 C21 78.4(9)
C22 Ru1 C21 36.0(7)
C23 Ru1 P2 160.2(6)
C19 Ru1 P2 119.8(6)
P1 Ru1 P2 86.7(3)
C24 Ru1 P2 158.4(5)
C22 Ru1 P2 123.2(7)
C21 Ru1 P2 98.6(7)
C23 Ru1 C20 73.7(8)
C19 Ru1 C20 34.4(7)
P1 Ru1 C20 160.8(5)
C24 Ru1 C20 63.5(8)
C22 Ru1 C20 62.9(7)
C21 Ru1 C20 36.1(7)
P2 Ru1 C20 101.5(6)
C1 P1 Ru1 107.6(8)
C25 P2 C37 102.5(10)
C25 P2 C31 101.5(10)
C37 P2 C31 110.2(10)
C25 P2 Ru1 111.8(8)
C37 P2 Ru1 118.3(8)
C31 P2 Ru1 111.1(8)
C6 C1 C2 120(2)
C6 C1 P1 120.5(16)
C2 C1 P1 119.5(15)
C3 C2 C1 116(2)
C3 C2 C7 117.1(18)
C1 C2 C7 126(2)
C2 C3 C4 126(2)
C3 C4 C5 113(2)
C3 C4 C11 124.6(19)
C5 C4 C11 121.7(19)
C6 C5 C4 123(2)
C1 C6 C5 119.2(19)
C1 C6 C15 127(2)
C5 C6 C15 114(2)
C2 C7 C8 111.8(19)
C2 C7 C9 116.2(18)
C8 C7 C9 107.0(15)
C2 C7 C10 111.3(17)
C8 C7 C10 105.1(17)
C9 C7 C10 104.6(18)
C4 C11 C13 111(2)
C4 C11 C12 114.1(18)
C13 C11 C12 108.0(17)
C4 C11 C14 107.8(18)
C13 C11 C14 109.9(18)
C12 C11 C14 106(2)
C17 C15 C16 106.0(18)
C17 C15 C6 111.8(18)
C16 C15 C6 112.5(18)
C17 C15 C18 111.7(18)
C16 C15 C18 104.6(17)
C6 C15 C18 109.9(18)
C20 C19 C24 116(2)
C20 C19 Ru1 79.4(14)
C24 C19 Ru1 71.0(12)
C19 C20 C21 123(2)
C19 C20 Ru1 66.2(13)
C21 C20 Ru1 68.1(12)
C22 C21 C20 117(2)
C22 C21 Ru1 71.4(13)
C20 C21 Ru1 75.8(13)
C21 C22 C23 118(2)
C21 C22 Ru1 72.6(13)
C23 C22 Ru1 67.7(13)
C24 C23 C22 125(2)
C24 C23 Ru1 75.2(14)
C22 C23 Ru1 75.0(14)
C23 C24 C19 118(2)
C23 C24 Ru1 69.8(15)
C19 C24 Ru1 69.7(13)
C30 C25 C26 110.4(16)
C30 C25 P2 117.7(16)
C26 C25 P2 113.3(15)
C27 C26 C25 112.3(19)
C26 C27 C28 114(2)
C27 C28 C29 111.9(16)
C30 C29 C28 107.5(18)
C25 C30 C29 116.4(19)
C36 C31 C32 107.3(17)
C36 C31 P2 119.1(15)
C32 C31 P2 111.5(15)
C33 C32 C31 109.0(19)
C34 C33 C32 114(2)
C33 C34 C35 111.4(16)
C36 C35 C34 112.9(18)
C35 C36 C31 110.8(19)
C42 C37 C38 107.7(17)
C42 C37 P2 119.2(17)
C38 C37 P2 113.6(16)
C39 C38 C37 110.1(18)
C40 C39 C38 112(2)
C41 C40 C39 111.0(17)
C40 C41 C42 115(2)
C41 C42 C37 109.9(19)

loop_
_geom_bond_atom_site_label_1
_geom_bond_atom_site_label_2
_geom_bond_distance
Ru1 C23 2.18(2)
Ru1 C19 2.23(2)
Ru1 P1 2.237(7)
Ru1 C24 2.25(3)
Ru1 C22 2.28(2)
Ru1 C21 2.29(2)
Ru1 P2 2.389(7)
Ru1 C20 2.39(2)
P1 C1 1.91(2)
P2 C25 1.85(2)
P2 C37 1.86(2)
P2 C31 1.94(2)
C1 C6 1.37(3)
C1 C2 1.51(3)
C2 C3 1.39(3)
C2 C7 1.53(3)
C3 C4 1.41(3)
C4 C5 1.48(3)
C4 C11 1.53(3)
C5 C6 1.42(3)
C6 C15 1.58(3)
C7 C8 1.57(3)
C7 C9 1.59(3)
C7 C10 1.63(3)
C11 C13 1.54(3)
C11 C12 1.56(3)
C11 C14 1.57(3)
C15 C17 1.56(3)
C15 C16 1.57(3)
C15 C18 1.60(3)
C19 C20 1.38(3)
C19 C24 1.50(3)
C20 C21 1.45(3)
C21 C22 1.41(3)
C22 C23 1.43(3)
C23 C24 1.33(3)
C25 C30 1.51(3)
C25 C26 1.60(3)
C26 C27 1.51(3)
C27 C28 1.52(3)
C28 C29 1.58(3)
C29 C30 1.57(3)
C31 C36 1.55(3)
C31 C32 1.61(3)
C32 C33 1.53(3)
C33 C34 1.53(3)
C34 C35 1.55(3)
C35 C36 1.51(3)
C37 C42 1.57(3)
C37 C38 1.57(3)
C38 C39 1.55(3)
C39 C40 1.54(3)
C40 C41 1.49(3)
C41 C42 1.56(3)
